data_4107084
loop_
_publ_author_name
'Daniel P. Harrison'
'Diana A. Iovan'
'William H. Myers'
'Michal Sabat'
'Sisi Wang'
'Victor E. Zottig'
'W. Dean Harman'

_publ_section_title
;
 [4 + 2] Cyclocondensation Reactions of Tungsten-Dihydropyridine Complexes
 and the Generation of Tri- and Tetrasubstituted Piperidines
;
_journal_name_full 'Journal of the American Chemical Society'
_journal_page_first 18378
_journal_page_last 18387
_journal_paper_doi 10.1021/ja2075086
_journal_volume 133
_journal_year 2011
_chemical_formula_sum 'C30 H43 B Cl3 N9 O6 P S W'
_chemical_formula_weight 989.77
_chemical_name_systematic
; 
 ? 
;
_space_group_IT_number 33
_symmetry_cell_setting orthorhombic
_symmetry_space_group_name_Hall 'P 2c -2n'
_symmetry_space_group_name_H-M 'P n a 21'
_atom_sites_solution_hydrogens geom
_atom_sites_solution_primary direct
_atom_sites_solution_secondary difmap
_audit_creation_method SHELXL-97
_cell_angle_alpha 90.00
_cell_angle_beta 90.00
_cell_angle_gamma 90.00
_cell_formula_units_Z 4
_cell_length_a 25.1379(4)
_cell_length_b 19.8266(3)
_cell_length_c 7.9009(1)
_cell_measurement_reflns_used 6468
_cell_measurement_temperature 153(2)
_cell_measurement_theta_max 23.22
_cell_measurement_theta_min 2.21
_cell_volume 3937.80(10)
_computing_cell_refinement 'Bruker SAINT'
_computing_data_collection 'Bruker APEX2'
_computing_data_reduction 'Bruker SAINT'
_computing_molecular_graphics 'Bruker SHELXTL'
_computing_publication_material 'Bruker SHELXTL'
_computing_structure_refinement 'SHELXL-97 (Sheldrick, 2008)'
_computing_structure_solution 'SHELXS-97 (Sheldrick, 2008)'
_diffrn_ambient_temperature 153(2)
_diffrn_measured_fraction_theta_full 0.999
_diffrn_measured_fraction_theta_max 0.999
_diffrn_measurement_device_type 'Bruker APEX-II CCD'
_diffrn_measurement_method '\f and \w scans'
_diffrn_radiation_monochromator graphite
_diffrn_radiation_source 'fine-focus sealed tube'
_diffrn_radiation_type MoK\a
_diffrn_radiation_wavelength 0.71073
_diffrn_reflns_av_R_equivalents 0.0489
_diffrn_reflns_av_sigmaI/netI 0.0456
_diffrn_reflns_limit_h_max 27
_diffrn_reflns_limit_h_min -27
_diffrn_reflns_limit_k_max 21
_diffrn_reflns_limit_k_min -22
_diffrn_reflns_limit_l_max 8
_diffrn_reflns_limit_l_min -7
_diffrn_reflns_number 25424
_diffrn_reflns_theta_full 23.23
_diffrn_reflns_theta_max 23.23
_diffrn_reflns_theta_min 1.62
_exptl_absorpt_coefficient_mu 3.284
_exptl_absorpt_correction_T_max 0.7791
_exptl_absorpt_correction_T_min 0.3928
_exptl_absorpt_correction_type empirical
_exptl_absorpt_process_details 'Bruker SADABS'
_exptl_crystal_colour yellow
_exptl_crystal_density_diffrn 1.670
_exptl_crystal_density_meas 0
_exptl_crystal_description plate
_exptl_crystal_F_000 1980
_exptl_crystal_size_max 0.35
_exptl_crystal_size_mid 0.22
_exptl_crystal_size_min 0.08
_refine_diff_density_max 0.777
_refine_diff_density_min -0.537
_refine_diff_density_rms 0.073
_refine_ls_abs_structure_details 'Flack H D (1983), Acta Cryst. A39, 876-881'
_refine_ls_abs_structure_Flack 0.002(8)
_refine_ls_extinction_coef 0
_refine_ls_extinction_method none
_refine_ls_goodness_of_fit_ref 0.634
_refine_ls_hydrogen_treatment mixed
_refine_ls_matrix_type full
_refine_ls_number_parameters 499
_refine_ls_number_reflns 5137
_refine_ls_number_restraints 1
_refine_ls_restrained_S_all 0.634
_refine_ls_R_factor_all 0.0299
_refine_ls_R_factor_gt 0.0240
_refine_ls_shift/su_max 0.001
_refine_ls_shift/su_mean 0.000
_refine_ls_structure_factor_coef Fsqd
_refine_ls_weighting_details 'calc w=1/[\s^2^(Fo^2^)+(0.1000P)^2^+0.4310P] where P=(Fo^2^+2Fc^2^)/3'
_refine_ls_weighting_scheme calc
_refine_ls_wR_factor_gt 0.0707
_refine_ls_wR_factor_ref 0.0792
_reflns_number_gt 4615
_reflns_number_total 5137
_reflns_threshold_expression >2sigma(I)
_cod_data_source_file ja2075086_si_002.cif
_cod_data_source_block C30H43BCl3N9O6PSW
_cod_database_code 4107084

loop_
_symmetry_equiv_pos_as_xyz
'x, y, z'
'-x, -y, z+1/2'
'x+1/2, -y+1/2, z'
'-x+1/2, y+1/2, z+1/2'

loop_
_atom_site_label
_atom_site_type_symbol
_atom_site_fract_x
_atom_site_fract_y
_atom_site_fract_z
_atom_site_U_iso_or_equiv
_atom_site_adp_type
_atom_site_occupancy
_atom_site_symmetry_multiplicity
_atom_site_calc_flag
_atom_site_refinement_flags
W W 0.431109(7) 0.685901(9) 0.25016(6) 0.01420(10) Uani 1 1 d .
Cl1 Cl 0.71903(9) 0.61065(10) 0.8919(3) 0.0482(6) Uani 1 1 d .
Cl2 Cl 0.72094(12) 0.72747(13) 0.6753(5) 0.0971(13) Uani 1 1 d .
Cl3 Cl 0.74635(10) 0.59492(17) 0.5399(4) 0.0830(9) Uani 1 1 d .
S1 S 0.57219(6) 0.99658(8) 0.4429(3) 0.0237(4) Uani 1 1 d .
P1 P 0.36818(7) 0.77196(8) 0.1263(2) 0.0222(4) Uani 1 1 d .
O1 O 0.5896(2) 0.6703(2) 0.5848(7) 0.0300(12) Uani 1 1 d .
O2 O 0.62244(17) 0.8657(2) 0.3882(6) 0.0270(11) Uani 1 1 d .
O3 O 0.60691(18) 1.0176(2) 0.3088(6) 0.0305(12) Uani 1 1 d .
O4 O 0.52845(18) 1.0389(2) 0.4880(7) 0.0313(12) Uani 1 1 d .
O5 O 0.4441(2) 0.7599(2) 0.5791(6) 0.0278(12) Uani 1 1 d .
O1W O 0.4466(2) 0.9005(3) 0.5356(9) 0.0459(16) Uani 1 1 d .
N1 N 0.5611(2) 0.7417(3) 0.3794(7) 0.0170(12) Uani 1 1 d .
N2 N 0.5447(2) 0.9245(2) 0.3930(8) 0.0223(13) Uani 1 1 d .
N3 N 0.4533(2) 0.5843(2) 0.3417(7) 0.0171(11) Uani 1 1 d .
N4 N 0.42291(19) 0.5297(2) 0.3018(6) 0.0163(13) Uani 1 1 d .
N5 N 0.4098(2) 0.6271(2) 0.0149(7) 0.0181(12) Uani 1 1 d .
N6 N 0.38185(19) 0.5678(3) 0.0293(7) 0.0180(12) Uani 1 1 d .
N7 N 0.35553(18) 0.6465(2) 0.3530(7) 0.0174(12) Uani 1 1 d .
N8 N 0.33519(19) 0.5851(2) 0.3068(6) 0.0157(12) Uani 1 1 d .
N9 N 0.4412(2) 0.7297(3) 0.4421(8) 0.0180(13) Uani 1 1 d .
C1 C 0.5124(2) 0.6855(3) 0.1500(9) 0.0156(15) Uani 1 1 d .
H1 H 0.508(3) 0.650(4) 0.059(10) 0.03(2) Uiso 1 1 d .
C2 C 0.4887(2) 0.7493(3) 0.1034(9) 0.0214(15) Uani 1 1 d .
C3 C 0.5092(3) 0.8093(3) 0.1898(9) 0.0182(16) Uani 1 1 d .
H3 H 0.4981 0.8516 0.1527 0.022 Uiso 1 1 calc R
C4 C 0.5438(3) 0.8061(3) 0.3214(9) 0.0192(15) Uani 1 1 d .
H4 H 0.5166 0.8118 0.4091 0.023 Uiso 1 1 calc R
C6 C 0.5642(2) 0.6880(3) 0.247(2) 0.0221(14) Uani 1 1 d .
H6 H 0.5703 0.6443 0.3020 0.026 Uiso 1 1 calc R
C7 C 0.6114(3) 0.7041(4) 0.1307(10) 0.0282(17) Uani 1 1 d .
H7A H 0.6130 0.6704 0.0417 0.034 Uiso 1 1 calc R
H7B H 0.6054 0.7475 0.0776 0.034 Uiso 1 1 calc R
C8 C 0.6647(3) 0.7058(4) 0.2217(11) 0.041(2) Uani 1 1 d .
H8A H 0.6648 0.7421 0.3020 0.061 Uiso 1 1 calc R
H8B H 0.6927 0.7125 0.1407 0.061 Uiso 1 1 calc R
H8C H 0.6701 0.6638 0.2798 0.061 Uiso 1 1 calc R
C9 C 0.5732(2) 0.7270(3) 0.5438(10) 0.0240(16) Uani 1 1 d .
C10 C 0.5672(3) 0.7812(4) 0.6760(11) 0.0329(19) Uani 1 1 d .
H10A H 0.5642 0.7607 0.7857 0.049 Uiso 1 1 calc R
H10B H 0.5359 0.8072 0.6528 0.049 Uiso 1 1 calc R
H10C H 0.5979 0.8101 0.6737 0.049 Uiso 1 1 calc R
C11 C 0.5746(3) 0.8656(3) 0.3702(9) 0.0219(16) Uani 1 1 d .
C12 C 0.6104(2) 0.9792(3) 0.6250(9) 0.0195(15) Uani 1 1 d .
C13 C 0.5845(3) 0.9618(3) 0.7712(14) 0.0327(19) Uani 1 1 d .
H13 H 0.5475 0.9619 0.7755 0.039 Uiso 1 1 calc R
C14 C 0.6143(3) 0.9440(4) 0.9141(10) 0.0349(19) Uani 1 1 d .
H14 H 0.5971 0.9312 1.0132 0.042 Uiso 1 1 calc R
C15 C 0.6689(3) 0.9452(4) 0.9086(11) 0.037(2) Uani 1 1 d .
C16 C 0.6942(2) 0.9658(3) 0.7576(15) 0.0364(16) Uani 1 1 d .
H16 H 0.7311 0.9684 0.7536 0.044 Uiso 1 1 calc R
C17 C 0.6648(3) 0.9821(3) 0.6158(10) 0.0291(17) Uani 1 1 d .
H17 H 0.6815 0.9948 0.5159 0.035 Uiso 1 1 calc R
C18 C 0.7010(4) 0.9245(5) 1.0602(13) 0.059(2) Uani 1 1 d .
H18A H 0.7382 0.9296 1.0357 0.089 Uiso 1 1 calc R
H18B H 0.6937 0.8782 1.0869 0.089 Uiso 1 1 calc R
H18C H 0.6918 0.9524 1.1550 0.089 Uiso 1 1 calc R
C19 C 0.4440(3) 0.4746(3) 0.3762(9) 0.0209(15) Uani 1 1 d .
H19 H 0.4308 0.4310 0.3665 0.025 Uiso 1 1 calc R
C20 C 0.4873(3) 0.4928(3) 0.4670(9) 0.0270(18) Uani 1 1 d .
H20 H 0.5091 0.4651 0.5320 0.032 Uiso 1 1 calc R
C21 C 0.4922(2) 0.5621(3) 0.4419(9) 0.0221(15) Uani 1 1 d .
H21 H 0.5188 0.5890 0.4883 0.027 Uiso 1 1 calc R
C22 C 0.3735(3) 0.5428(3) -0.1261(9) 0.0227(15) Uani 1 1 d .
H22 H 0.3559 0.5026 -0.1498 0.027 Uiso 1 1 calc R
C23 C 0.3946(2) 0.5854(3) -0.2444(13) 0.0278(13) Uani 1 1 d .
H23 H 0.3940 0.5805 -0.3614 0.033 Uiso 1 1 calc R
C24 C 0.4169(3) 0.6371(3) -0.1525(9) 0.0234(16) Uani 1 1 d .
H24 H 0.4345 0.6739 -0.1993 0.028 Uiso 1 1 calc R
C25 C 0.2890(2) 0.5758(3) 0.3843(9) 0.0245(15) Uani 1 1 d .
H25 H 0.2677 0.5376 0.3740 0.029 Uiso 1 1 calc R
C26 C 0.2774(3) 0.6313(3) 0.4826(10) 0.0280(17) Uani 1 1 d .
H26 H 0.2474 0.6387 0.5490 0.034 Uiso 1 1 calc R
C27 C 0.3210(3) 0.6736(3) 0.4591(10) 0.0297(18) Uani 1 1 d .
H27 H 0.3252 0.7153 0.5112 0.036 Uiso 1 1 calc R
C28 C 0.3060(3) 0.7337(4) 0.0606(11) 0.0369(19) Uani 1 1 d .
H28A H 0.2857 0.7656 -0.0039 0.055 Uiso 1 1 calc R
H28B H 0.2861 0.7203 0.1587 0.055 Uiso 1 1 calc R
H28C H 0.3133 0.6948 -0.0079 0.055 Uiso 1 1 calc R
C29 C 0.3489(3) 0.8397(3) 0.2713(13) 0.043(2) Uani 1 1 d .
H29A H 0.3205 0.8654 0.2220 0.065 Uiso 1 1 calc R
H29B H 0.3788 0.8686 0.2914 0.065 Uiso 1 1 calc R
H29C H 0.3372 0.8205 0.3765 0.065 Uiso 1 1 calc R
C30 C 0.3857(3) 0.8179(3) -0.0639(11) 0.0284(17) Uani 1 1 d .
H30A H 0.3970 0.7867 -0.1495 0.043 Uiso 1 1 calc R
H30B H 0.4140 0.8488 -0.0392 0.043 Uiso 1 1 calc R
H30C H 0.3552 0.8425 -0.1036 0.043 Uiso 1 1 calc R
C31 C 0.7073(3) 0.6411(4) 0.6876(11) 0.039(2) Uani 1 1 d .
H31 H 0.6697 0.6341 0.6605 0.047 Uiso 1 1 calc R
B1 B 0.3709(3) 0.5381(3) 0.2028(10) 0.0214(19) Uani 1 1 d .
H1B H 0.352(2) 0.494(3) 0.179(7) 0.011(15) Uiso 1 1 d .
H1W H 0.438(4) 0.856(7) 0.548(18) 0.09(4) Uiso 1 1 d .
H2 H 0.479(3) 0.754(3) -0.023(9) 0.022(17) Uiso 1 1 d .
H2W H 0.425(3) 0.919(4) 0.587(10) 0.02(2) Uiso 1 1 d .
H1N2 H 0.511(2) 0.925(3) 0.415(8) 0.002(14) Uiso 1 1 d .

loop_
_atom_site_aniso_label
_atom_site_aniso_U_11
_atom_site_aniso_U_22
_atom_site_aniso_U_33
_atom_site_aniso_U_23
_atom_site_aniso_U_13
_atom_site_aniso_U_12
W 0.01623(14) 0.01170(14) 0.01466(16) 0.00136(15) 0.00105(17) 0.00020(7)
Cl1 0.0668(14) 0.0335(11) 0.0443(14) -0.0003(10) -0.0110(11) -0.0058(10)
Cl2 0.102(2) 0.0484(14) 0.141(3) 0.0458(16) -0.070(2) -0.0431(13)
Cl3 0.0627(17) 0.118(2) 0.068(2) 0.0127(17) 0.0307(15) 0.0055(15)
S1 0.0315(10) 0.0134(8) 0.0264(11) -0.0035(8) -0.0025(8) -0.0011(6)
P1 0.0232(9) 0.0191(8) 0.0244(10) 0.0055(8) 0.0020(8) 0.0056(7)
O1 0.036(3) 0.020(3) 0.034(3) 0.008(2) -0.008(3) 0.000(2)
O2 0.026(3) 0.023(2) 0.032(3) -0.005(2) 0.000(2) -0.0004(18)
O3 0.043(3) 0.020(2) 0.029(3) 0.0005(19) 0.000(2) -0.006(2)
O4 0.034(3) 0.020(2) 0.040(3) -0.001(2) -0.009(2) 0.0038(19)
O5 0.046(3) 0.022(3) 0.016(3) -0.008(2) 0.009(2) -0.005(2)
O1W 0.047(3) 0.026(3) 0.065(5) -0.006(3) 0.030(3) -0.002(3)
N1 0.022(3) 0.017(3) 0.011(3) 0.000(2) 0.004(2) 0.001(2)
N2 0.019(3) 0.020(3) 0.028(4) -0.003(2) 0.000(3) -0.001(2)
N3 0.014(3) 0.016(3) 0.021(3) 0.002(2) -0.001(2) -0.002(2)
N4 0.019(3) 0.012(3) 0.017(4) 0.001(2) 0.001(2) -0.0040(18)
N5 0.019(3) 0.018(3) 0.017(3) 0.000(2) 0.004(2) 0.000(2)
N6 0.022(3) 0.019(3) 0.013(3) 0.000(2) -0.001(2) -0.002(2)
N7 0.013(3) 0.014(3) 0.025(3) 0.004(2) -0.002(2) 0.000(2)
N8 0.018(3) 0.016(2) 0.014(3) 0.003(2) 0.001(2) -0.002(2)
N9 0.019(3) 0.016(3) 0.020(4) 0.007(3) 0.005(2) 0.000(2)
C1 0.012(3) 0.015(3) 0.020(4) 0.000(3) 0.003(3) -0.005(2)
C2 0.022(4) 0.024(4) 0.018(4) 0.003(3) 0.001(3) -0.005(3)
C3 0.023(4) 0.017(4) 0.014(4) -0.002(2) 0.005(3) 0.000(2)
C4 0.021(4) 0.015(3) 0.022(4) -0.005(2) 0.003(3) 0.003(3)
C6 0.024(3) 0.021(3) 0.022(4) -0.002(4) -0.008(5) 0.000(2)
C7 0.020(4) 0.032(4) 0.033(5) -0.010(4) -0.003(3) 0.005(3)
C8 0.030(4) 0.063(5) 0.030(7) -0.018(4) -0.001(4) -0.006(3)
C9 0.021(4) 0.020(4) 0.031(5) 0.003(3) 0.007(3) -0.001(3)
C10 0.045(5) 0.034(5) 0.020(4) 0.006(3) 0.002(3) 0.002(3)
C11 0.027(4) 0.020(4) 0.018(4) -0.006(3) 0.003(3) 0.000(3)
C12 0.025(4) 0.016(3) 0.018(4) -0.006(3) -0.002(3) 0.003(3)
C13 0.028(3) 0.035(4) 0.035(6) -0.010(4) 0.007(5) -0.008(3)
C14 0.033(4) 0.047(5) 0.025(5) -0.004(4) 0.000(4) 0.014(3)
C15 0.037(5) 0.037(4) 0.036(5) -0.016(4) -0.009(4) 0.010(3)
C16 0.018(3) 0.045(4) 0.047(5) -0.016(6) -0.006(5) 0.006(2)
C17 0.031(4) 0.025(4) 0.031(4) -0.004(3) -0.006(3) 0.001(3)
C18 0.056(6) 0.077(7) 0.045(6) -0.002(5) -0.006(5) 0.011(5)
C19 0.029(4) 0.009(3) 0.024(4) 0.001(3) 0.002(3) -0.001(3)
C20 0.033(5) 0.017(4) 0.032(5) 0.007(3) -0.003(3) 0.005(3)
C21 0.023(3) 0.021(3) 0.022(4) -0.003(3) -0.010(3) 0.005(3)
C22 0.024(4) 0.023(4) 0.021(4) 0.002(3) -0.007(3) 0.001(3)
C23 0.036(3) 0.033(3) 0.014(3) 0.000(5) -0.005(5) -0.002(2)
C24 0.027(4) 0.022(4) 0.021(4) 0.006(3) 0.002(3) 0.002(3)
C25 0.025(4) 0.025(4) 0.024(4) 0.005(3) 0.006(3) -0.001(3)
C26 0.022(4) 0.023(4) 0.040(5) 0.000(3) 0.013(3) 0.003(3)
C27 0.034(4) 0.015(3) 0.040(5) 0.003(3) 0.013(4) 0.008(3)
C28 0.023(4) 0.040(4) 0.047(5) 0.019(4) -0.011(4) 0.000(3)
C29 0.076(5) 0.032(4) 0.022(5) 0.003(4) 0.015(5) 0.025(3)
C30 0.029(4) 0.024(4) 0.032(5) 0.008(3) 0.005(4) 0.003(3)
C31 0.035(4) 0.033(4) 0.049(6) 0.009(4) -0.007(4) -0.015(3)
B1 0.019(4) 0.014(4) 0.031(6) 0.000(3) 0.001(3) -0.006(3)

loop_
_atom_type_symbol
_atom_type_description
_atom_type_scat_dispersion_real
_atom_type_scat_dispersion_imag
_atom_type_scat_source
C C 0.0033 0.0016 'International Tables Vol C Tables 4.2.6.8 and 6.1.1.4'
H H 0.0000 0.0000 'International Tables Vol C Tables 4.2.6.8 and 6.1.1.4'
B B 0.0013 0.0007 'International Tables Vol C Tables 4.2.6.8 and 6.1.1.4'
N N 0.0061 0.0033 'International Tables Vol C Tables 4.2.6.8 and 6.1.1.4'
O O 0.0106 0.0060 'International Tables Vol C Tables 4.2.6.8 and 6.1.1.4'
P P 0.1023 0.0942 'International Tables Vol C Tables 4.2.6.8 and 6.1.1.4'
S S 0.1246 0.1234 'International Tables Vol C Tables 4.2.6.8 and 6.1.1.4'
W W -0.8490 6.8722 'International Tables Vol C Tables 4.2.6.8 and 6.1.1.4'
Cl Cl 0.1484 0.1585 'International Tables Vol C Tables 4.2.6.8 and 6.1.1.4'

loop_
_geom_angle_atom_site_label_1
_geom_angle_atom_site_label_2
_geom_angle_atom_site_label_3
_geom_angle
N9 W C1 100.3(2)
N9 W N7 88.9(2)
C1 W N7 159.00(19)
N9 W N3 97.6(2)
C1 W N3 83.1(2)
N7 W N3 76.93(17)
N9 W C2 94.3(2)
C1 W C2 38.0(2)
N7 W C2 160.8(2)
N3 W C2 121.2(2)
N9 W N5 174.1(2)
C1 W N5 85.6(2)
N7 W N5 85.17(19)
N3 W N5 81.90(19)
C2 W N5 91.0(2)
N9 W P1 95.16(17)
C1 W P1 116.52(17)
N7 W P1 80.97(13)
N3 W P1 154.20(13)
C2 W P1 79.92(17)
N5 W P1 83.15(13)
O4 S1 O3 118.8(3)
O4 S1 N2 104.4(3)
O3 S1 N2 109.4(3)
O4 S1 C12 109.3(3)
O3 S1 C12 109.2(3)
N2 S1 C12 104.8(3)
C30 P1 C28 100.5(4)
C30 P1 C29 102.4(4)
C28 P1 C29 104.9(4)
C30 P1 W 120.6(2)
C28 P1 W 111.6(2)
C29 P1 W 114.8(3)
C9 N1 C4 124.5(6)
C9 N1 C6 120.0(7)
C4 N1 C6 115.4(7)
C11 N2 S1 122.2(5)
C21 N3 N4 106.7(5)
C21 N3 W 132.8(4)
N4 N3 W 120.5(4)
C19 N4 N3 108.8(5)
C19 N4 B1 130.2(5)
N3 N4 B1 120.7(5)
C24 N5 N6 105.9(5)
C24 N5 W 134.4(4)
N6 N5 W 119.7(4)
C22 N6 N5 108.7(5)
C22 N6 B1 131.0(5)
N5 N6 B1 120.0(5)
C27 N7 N8 106.6(5)
C27 N7 W 130.9(4)
N8 N7 W 122.5(4)
C25 N8 N7 109.2(5)
C25 N8 B1 132.5(5)
N7 N8 B1 117.7(5)
O5 N9 W 175.1(4)
C2 C1 C6 117.1(5)
C2 C1 W 72.8(4)
C6 C1 W 128.3(8)
C1 C2 C3 116.5(6)
C1 C2 W 69.1(3)
C3 C2 W 116.2(5)
C4 C3 C2 122.9(6)
C3 C4 N1 119.1(5)
C3 C4 C11 120.1(6)
N1 C4 C11 118.4(6)
N1 C6 C1 109.4(5)
N1 C6 C7 108.2(5)
C1 C6 C7 111.6(13)
C8 C7 C6 113.7(8)
O1 C9 N1 121.1(7)
O1 C9 C10 119.9(7)
N1 C9 C10 119.0(6)
O2 C11 N2 121.1(6)
O2 C11 C4 123.9(6)
N2 C11 C4 115.0(6)
C13 C12 C17 122.0(7)
C13 C12 S1 118.6(5)
C17 C12 S1 119.4(6)
C12 C13 C14 119.3(6)
C15 C14 C13 120.3(8)
C14 C15 C16 118.8(7)
C14 C15 C18 120.5(8)
C16 C15 C18 120.7(7)
C17 C16 C15 120.8(6)
C12 C17 C16 118.8(7)
N4 C19 C20 109.4(5)
C19 C20 C21 104.9(6)
N3 C21 C20 110.1(6)
N6 C22 C23 109.7(6)
C22 C23 C24 104.9(8)
N5 C24 C23 110.8(6)
N8 C25 C26 109.5(6)
C25 C26 C27 103.9(6)
N7 C27 C26 110.9(6)
Cl1 C31 Cl2 110.9(5)
Cl1 C31 Cl3 109.6(4)
Cl2 C31 Cl3 111.1(4)
N6 B1 N4 110.4(5)
N6 B1 N8 110.7(5)
N4 B1 N8 107.0(5)

loop_
_geom_bond_atom_site_label_1
_geom_bond_atom_site_label_2
_geom_bond_distance
W N9 1.766(6)
W C1 2.191(6)
W N7 2.209(5)
W N3 2.212(5)
W C2 2.240(6)
W N5 2.258(5)
W P1 2.5244(16)
Cl1 C31 1.748(9)
Cl2 C31 1.749(8)
Cl3 C31 1.779(9)
S1 O4 1.429(5)
S1 O3 1.435(5)
S1 N2 1.636(5)
S1 C12 1.763(7)
P1 C30 1.811(8)
P1 C28 1.813(7)
P1 C29 1.830(8)
O1 C9 1.240(8)
O2 C11 1.211(7)
O5 N9 1.238(8)
N1 C9 1.365(10)
N1 C4 1.424(8)
N1 C6 1.494(15)
N2 C11 1.401(8)
N3 C21 1.333(8)
N3 N4 1.361(7)
N4 C19 1.349(8)
N4 B1 1.532(9)
N5 C24 1.349(9)
N5 N6 1.375(7)
N6 C22 1.340(9)
N6 B1 1.517(9)
N7 C27 1.321(9)
N7 N8 1.369(7)
N8 C25 1.326(8)
N8 B1 1.533(9)
C1 C2 1.444(9)
C1 C6 1.514(12)
C2 C3 1.467(9)
C3 C4 1.357(9)
C4 C11 1.463(9)
C6 C7 1.535(15)
C7 C8 1.519(10)
C9 C10 1.506(11)
C12 C13 1.369(12)
C12 C17 1.370(9)
C13 C14 1.401(13)
C14 C15 1.373(10)
C15 C16 1.412(14)
C15 C18 1.502(12)
C16 C17 1.381(12)
C19 C20 1.353(9)
C20 C21 1.395(9)
C22 C23 1.367(10)
C23 C24 1.376(10)
C25 C26 1.378(10)
C26 C27 1.393(10)
